data_2203490
loop_
_publ_author_name
'Zeller, Matthias'
'Hunter, Allen D.'
'Meta, Chris'

_publ_section_title
;
 Tricarbonyl(\h^6^-1,3-dimethylbenzene)chromium
;
_journal_issue 4
_journal_name_full 'Acta Crystallographica Section E'
_journal_page_first m432
_journal_page_last m433
_journal_paper_doi 10.1107/S1600536804005902
_journal_volume 60
_journal_year 2004
_chemical_formula_iupac '[Cr (C8 H10) (C1 O1)3]'
_chemical_formula_moiety 'C11 H10 Cr O3'
_chemical_formula_sum 'C11 H10 Cr O3'
_chemical_formula_weight 242.19
_chemical_name_common
;
Tricarbonyl(\h^6^-1,3-dimethylbenzene)chromium
;
_chemical_name_systematic ?
_space_group_IT_number 11
_symmetry_cell_setting monoclinic
_symmetry_space_group_name_Hall '-P 2yb'
_symmetry_space_group_name_H-M 'P 1 21/m 1'
_atom_sites_solution_hydrogens difmap
_atom_sites_solution_primary direct
_atom_sites_solution_secondary difmap
_audit_creation_method SHELXL-97
_cell_angle_alpha 90.00
_cell_angle_beta 100.0290(10)
_cell_angle_gamma 90.00
_cell_formula_units_Z 2
_cell_length_a 6.0907(5)
_cell_length_b 12.8263(10)
_cell_length_c 6.7722(6)
_cell_measurement_reflns_used 3836
_cell_measurement_temperature 100(2)
_cell_measurement_theta_max 28.096
_cell_measurement_theta_min 3.0545
_cell_volume 520.97(7)
_computing_cell_refinement 'SAINT-Plus (Bruker, 1997--1999)'
_computing_data_collection 'SMART (Bruker, 1997--2000)'
_computing_data_reduction SAINT-Plus
_computing_molecular_graphics SHELXL97
_computing_publication_material SHELXL97
_computing_structure_refinement 'SHELXL97 (Sheldrick, 1997)'
_computing_structure_solution 'SHELXS97 (Sheldrick, 1997)'
_diffrn_ambient_temperature 100(2)
_diffrn_measured_fraction_theta_full 0.947
_diffrn_measured_fraction_theta_max 0.947
_diffrn_measurement_device_type 'Bruker SMART APEX'
_diffrn_measurement_method \w
_diffrn_radiation_monochromator graphite
_diffrn_radiation_source 'fine-focus sealed tube'
_diffrn_radiation_type MoK\a
_diffrn_radiation_wavelength 0.71073
_diffrn_reflns_av_R_equivalents 0.0191
_diffrn_reflns_av_sigmaI/netI 0.0237
_diffrn_reflns_limit_h_max 8
_diffrn_reflns_limit_h_min -7
_diffrn_reflns_limit_k_max 16
_diffrn_reflns_limit_k_min -16
_diffrn_reflns_limit_l_max 8
_diffrn_reflns_limit_l_min -8
_diffrn_reflns_number 4449
_diffrn_reflns_theta_full 28.17
_diffrn_reflns_theta_max 28.17
_diffrn_reflns_theta_min 3.05
_diffrn_standards_interval_count 0
_diffrn_standards_interval_time 0
_diffrn_standards_number 0
_exptl_absorpt_coefficient_mu 1.079
_exptl_absorpt_correction_T_max 0.950
_exptl_absorpt_correction_T_min 0.799
_exptl_absorpt_correction_type multi-scan
_exptl_absorpt_process_details '(SADABS in SAINT-Plus; Bruker, 1997-1999)'
_exptl_crystal_colour yellow
_exptl_crystal_density_diffrn 1.544
_exptl_crystal_density_method 'not measured'
_exptl_crystal_description block
_exptl_crystal_F_000 248
_exptl_crystal_size_max 0.22
_exptl_crystal_size_mid 0.105
_exptl_crystal_size_min 0.05
_refine_diff_density_max 0.558
_refine_diff_density_min -0.251
_refine_ls_extinction_method none
_refine_ls_goodness_of_fit_ref 1.116
_refine_ls_hydrogen_treatment refall
_refine_ls_matrix_type full
_refine_ls_number_parameters 77
_refine_ls_number_reflns 1252
_refine_ls_number_restraints 0
_refine_ls_restrained_S_all 1.116
_refine_ls_R_factor_all 0.0345
_refine_ls_R_factor_gt 0.0320
_refine_ls_shift/su_max 0.000
_refine_ls_shift/su_mean 0.000
_refine_ls_structure_factor_coef Fsqd
_refine_ls_weighting_details 'calc w = 1/[\s^2^(Fo^2^)+(0.0386P)^2^+0.4125P] where P = (Fo^2^+2Fc^2^)/3'
_refine_ls_weighting_scheme calc
_refine_ls_wR_factor_gt 0.0815
_refine_ls_wR_factor_ref 0.0828
_reflns_number_gt 1168
_reflns_number_total 1252
_reflns_threshold_expression I>2\s(I)
_cod_data_source_file om6224.cif
_cod_data_source_block I
_cod_original_sg_symbol_H-M 'P 21/m'
_cod_database_code 2203490
_cod_database_fobs_code 2203490

loop_
_symmetry_equiv_pos_as_xyz
'x, y, z'
'-x, y+1/2, -z'
'-x, -y, -z'
'x, -y-1/2, z'

loop_
_atom_site_label
_atom_site_fract_x
_atom_site_fract_y
_atom_site_fract_z
_atom_site_U_iso_or_equiv
_atom_site_adp_type
_atom_site_calc_flag
_atom_site_refinement_flags
_atom_site_occupancy
_atom_site_type_symbol
Cr1 0.07260(6) 0.7500 0.00637(6) 0.02262(15) Uani d S 1 Cr
O1 -0.2511(4) 0.7500 -0.3793(3) 0.0617(9) Uani d S 1 O
O2 0.3510(3) 0.59120(13) -0.1576(2) 0.0408(4) Uani d . 1 O
C2 0.2319(5) 0.5517(2) 0.3321(4) 0.0472(7) Uani d . 1 C
H2A 0.211(5) 0.529(2) 0.459(5) 0.053(8) Uiso d . 1 H
H2B 0.388(6) 0.565(3) 0.326(5) 0.072(10) Uiso d . 1 H
C3 -0.2237(4) 0.7500 0.1512(4) 0.0250(5) Uani d S 1 C
H3A -0.370(6) 0.7500 0.093(6) 0.037(9) Uiso d S 1 H
C4 -0.1144(3) 0.65476(16) 0.1960(3) 0.0263(4) Uani d . 1 C
H4A -0.190(4) 0.5921(19) 0.159(4) 0.034(6) Uiso d . 1 H
H2C 0.175(5) 0.497(2) 0.234(5) 0.058(9) Uiso d . 1 H
C5 0.1122(3) 0.65386(17) 0.2853(3) 0.0293(4) Uani d . 1 C
C6 0.2215(5) 0.7500 0.3308(4) 0.0317(6) Uani d S 1 C
H6A 0.365(6) 0.7500 0.387(6) 0.039(9) Uiso d S 1 H
C7 -0.1259(5) 0.7500 -0.2328(4) 0.0401(8) Uani d S 1 C
C8 0.2407(3) 0.65171(16) -0.0952(3) 0.0282(4) Uani d . 1 C

loop_
_atom_site_aniso_label
_atom_site_aniso_U_11
_atom_site_aniso_U_22
_atom_site_aniso_U_33
_atom_site_aniso_U_12
_atom_site_aniso_U_13
_atom_site_aniso_U_23
Cr1 0.0143(2) 0.0386(3) 0.0146(2) 0.000 0.00140(14) 0.000
O1 0.0259(12) 0.134(3) 0.0224(11) 0.000 -0.0035(9) 0.000
O2 0.0385(9) 0.0458(9) 0.0418(9) -0.0046(7) 0.0177(7) -0.0139(7)
C2 0.0528(15) 0.0615(17) 0.0284(11) 0.0295(13) 0.0100(11) 0.0122(11)
C3 0.0143(12) 0.0381(15) 0.0230(12) 0.000 0.0045(9) 0.000
C4 0.0252(9) 0.0331(10) 0.0216(8) -0.0017(7) 0.0067(7) -0.0001(7)
C5 0.0263(10) 0.0455(12) 0.0167(8) 0.0103(8) 0.0055(7) 0.0037(8)
C6 0.0171(13) 0.064(2) 0.0132(11) 0.000 0.0000(9) 0.000
C7 0.0190(13) 0.080(2) 0.0215(13) 0.000 0.0047(11) 0.000
C8 0.0243(9) 0.0389(11) 0.0218(8) -0.0078(8) 0.0050(7) -0.0053(8)

loop_
_atom_type_symbol
_atom_type_description
_atom_type_scat_dispersion_real
_atom_type_scat_dispersion_imag
_atom_type_scat_source
C C 0.0033 0.0016 'International Tables Vol C Tables 4.2.6.8 and 6.1.1.4'
H H 0.0000 0.0000 'International Tables Vol C Tables 4.2.6.8 and 6.1.1.4'
O O 0.0106 0.0060 'International Tables Vol C Tables 4.2.6.8 and 6.1.1.4'
Cr Cr 0.3209 0.6236 'International Tables Vol C Tables 4.2.6.8 and 6.1.1.4'

loop_
_geom_angle_atom_site_label_1
_geom_angle_atom_site_label_2
_geom_angle_atom_site_label_3
_geom_angle_site_symmetry_1
_geom_angle_site_symmetry_3
_geom_angle
_geom_angle_publ_flag
C8 Cr1 C8 4_575 . 86.98(12) yes
C8 Cr1 C7 4_575 . 89.67(9) no
C8 Cr1 C7 . . 89.67(9) yes
C8 Cr1 C3 4_575 . 136.32(6) no
C8 Cr1 C3 . . 136.32(6) no
C7 Cr1 C3 . . 85.88(12) no
C8 Cr1 C4 4_575 4_575 102.39(8) no
C8 Cr1 C4 . 4_575 166.04(8) no
C7 Cr1 C4 . 4_575 100.59(9) no
C3 Cr1 C4 . 4_575 36.87(6) no
C8 Cr1 C4 4_575 . 166.04(8) no
C8 Cr1 C4 . . 102.39(8) no
C7 Cr1 C4 . . 100.59(9) no
C3 Cr1 C4 . . 36.87(6) no
C4 Cr1 C4 4_575 . 66.62(10) no
C8 Cr1 C6 4_575 . 102.25(8) no
C8 Cr1 C6 . . 102.25(8) no
C7 Cr1 C6 . . 163.44(12) no
C3 Cr1 C6 . . 77.56(10) no
C4 Cr1 C6 4_575 . 65.90(8) no
C4 Cr1 C6 . . 65.90(8) no
C8 Cr1 C5 4_575 4_575 87.26(8) no
C8 Cr1 C5 . 4_575 135.42(8) no
C7 Cr1 C5 . 4_575 134.45(8) no
C3 Cr1 C5 . 4_575 66.36(7) no
C4 Cr1 C5 4_575 4_575 36.80(7) no
C4 Cr1 C5 . 4_575 78.80(7) no
C6 Cr1 C5 . 4_575 36.85(6) no
C8 Cr1 C5 4_575 . 135.42(8) no
C8 Cr1 C5 . . 87.26(8) no
C7 Cr1 C5 . . 134.45(8) no
C3 Cr1 C5 . . 66.36(7) no
C4 Cr1 C5 4_575 . 78.80(7) no
C4 Cr1 C5 . . 36.80(7) no
C6 Cr1 C5 . . 36.85(6) no
C5 Cr1 C5 4_575 . 67.03(11) no
C5 C2 H2A . . 109.3(18) no
C5 C2 H2B . . 106(2) no
H2A C2 H2B . . 112(3) no
C5 C2 H2C . . 112.2(17) no
H2A C2 H2C . . 107(3) no
H2B C2 H2C . . 109(3) no
C4 C3 C4 4_575 . 121.7(2) yes
C4 C3 Cr1 4_575 . 72.56(13) no
C4 C3 Cr1 . . 72.56(13) no
C4 C3 H3A 4_575 . 119.17(12) no
C4 C3 H3A . . 119.17(12) no
Cr1 C3 H3A . . 129(2) no
C3 C4 C5 . . 119.64(19) yes
C3 C4 Cr1 . . 70.56(13) no
C5 C4 Cr1 . . 71.94(11) no
C3 C4 H4A . . 119.9(15) no
C5 C4 H4A . . 120.4(15) no
Cr1 C4 H4A . . 126.5(15) no
C4 C5 C6 . . 118.50(19) yes
C4 C5 C2 . . 120.0(2) yes
C6 C5 C2 . . 121.5(2) yes
C4 C5 Cr1 . . 71.26(11) no
C6 C5 Cr1 . . 71.29(13) no
C2 C5 Cr1 . . 129.47(14) no
C5 C6 C5 . 4_575 122.1(2) yes
C5 C6 Cr1 . . 71.85(12) no
C5 C6 Cr1 4_575 . 71.85(12) no
C5 C6 H6A . . 118.96(13) no
C5 C6 H6A 4_575 . 118.96(13) no
Cr1 C6 H6A . . 128(2) no
O1 C7 Cr1 . . 179.1(3) yes
O2 C8 Cr1 . . 178.39(17) yes

loop_
_geom_bond_atom_site_label_1
_geom_bond_atom_site_label_2
_geom_bond_site_symmetry_2
_geom_bond_distance
_geom_bond_publ_flag
Cr1 C8 4_575 1.832(2) no
Cr1 C8 . 1.832(2) yes
Cr1 C7 . 1.845(3) yes
Cr1 C3 . 2.199(3) yes
Cr1 C4 4_575 2.2244(19) no
Cr1 C4 . 2.2244(19) yes
Cr1 C6 . 2.226(3) yes
Cr1 C5 4_575 2.2332(19) no
Cr1 C5 . 2.2332(19) yes
O1 C7 . 1.141(4) yes
O2 C8 . 1.154(3) yes
C2 C5 . 1.506(3) yes
C2 H2A . 0.94(3) no
C2 H2B . 0.97(3) no
C2 H2C . 0.99(3) no
C3 C4 4_575 1.399(2) no
C3 C4 . 1.399(2) yes
C3 H3A . 0.91(4) no
C4 C5 . 1.407(3) yes
C4 H4A . 0.94(2) no
C5 C6 . 1.409(3) yes
C6 C5 4_575 1.409(3) no
C6 H6A . 0.89(4) no
